data_7062508
loop_
_publ_author_name
'Kotovshchikov, Yury N.'
'Tatevosyan, Stepan S.'
'Latyshev, Gennadij V.'
'Kugusheva, Zoya R.'
'Lukashev, Nikolay V.'
'Beletskaya, Irina P.'

_publ_section_title
;
 Divergent cyclization of 2-(5-iodo-1,2,3-triazolyl)benzamides toward
 triazole-fused lactams and cyclic imidates
;
_journal_issue 26
_journal_name_full 'New Journal of Chemistry'
_journal_page_first 12239
_journal_page_last 12247
_journal_paper_doi 10.1039/D3NJ01264F
_journal_volume 47
_journal_year 2023
_chemical_formula_moiety 'C16 H12 N4 O'
_chemical_formula_sum 'C16 H12 N4 O'
_chemical_formula_weight 276.30
_chemical_melting_point 464.5(5)
_chemical_name_systematic N-Methyl-3-phenyl-5H-[1,2,3]triazolo[1,5-a][3,1]benzoxazin-5-imine
_space_group_crystal_system monoclinic
_space_group_IT_number 14
_space_group_name_Hall '-P 2ybc'
_space_group_name_H-M_alt 'P 1 21/c 1'
_atom_sites_solution_hydrogens difmap
_atom_sites_solution_primary dual
_audit_creation_date 2022-11-29
_audit_creation_method
;
Olex2 1.3
(compiled Nov 21 2019 18:26:39 for OlexSys, GUI svn.r6003)
;
_audit_update_record
;
2023-02-17 deposited with the CCDC.	2023-05-31 downloaded from the CCDC.
;
_cell_angle_alpha 90
_cell_angle_beta 100.657(2)
_cell_angle_gamma 90
_cell_formula_units_Z 4
_cell_length_a 7.6681(5)
_cell_length_b 12.2337(8)
_cell_length_c 13.8648(8)
_cell_measurement_reflns_used 5080
_cell_measurement_temperature 100.0
_cell_measurement_theta_max 31.27
_cell_measurement_theta_min 2.24
_cell_volume 1278.21(14)
_computing_cell_refinement 'APEX3 v.2017.3_0 (Bruker AXS, 2017)'
_computing_data_collection 'APEX3 v.2017.3_0 (Bruker AXS, 2017)'
_computing_data_reduction 'SAINT v8.38A (Bruker AXS, 2016)'
_computing_molecular_graphics 'Olex2 1.3 (Dolomanov et al., 2009)'
_computing_publication_material 'Olex2 1.3 (Dolomanov et al., 2009)'
_computing_structure_refinement 'SHELXL 2018/3 (Sheldrick, 2015)'
_computing_structure_solution 'SHELXT 2018/2 (Sheldrick, 2018)'
_diffrn_ambient_temperature 100.0
_diffrn_detector 'Bruker PHOTON III CMOS'
_diffrn_detector_area_resol_mean 10.4
_diffrn_detector_type 'CMOS sensor'
_diffrn_measured_fraction_theta_full 1.000
_diffrn_measured_fraction_theta_max 0.995
_diffrn_measurement_device '3-circle diffractometer'
_diffrn_measurement_device_type 'Bruker D8 Venture'
_diffrn_measurement_method \w-scan
_diffrn_radiation_monochromator 'focusing mirrors'
_diffrn_radiation_probe x-ray
_diffrn_radiation_type MoK\a
_diffrn_radiation_wavelength 0.71073
_diffrn_reflns_av_R_equivalents 0.0557
_diffrn_reflns_av_unetI/netI 0.0439
_diffrn_reflns_Laue_measured_fraction_full 1.000
_diffrn_reflns_Laue_measured_fraction_max 0.995
_diffrn_reflns_limit_h_max 11
_diffrn_reflns_limit_h_min -11
_diffrn_reflns_limit_k_max 18
_diffrn_reflns_limit_k_min -17
_diffrn_reflns_limit_l_max 20
_diffrn_reflns_limit_l_min -20
_diffrn_reflns_number 22327
_diffrn_reflns_point_group_measured_fraction_full 1.000
_diffrn_reflns_point_group_measured_fraction_max 0.995
_diffrn_reflns_theta_full 25.242
_diffrn_reflns_theta_max 31.568
_diffrn_reflns_theta_min 2.237
_diffrn_source 'microfocus sealed X-ray tube'
_diffrn_source_current 1.4
_diffrn_source_power 0.07
_diffrn_source_type 'Incoatec I\mS microsource'
_diffrn_source_voltage 50.0
_diffrn_standards_number 0
_exptl_absorpt_coefficient_mu 0.095
_exptl_absorpt_correction_T_max 0.7462
_exptl_absorpt_correction_T_min 0.6991
_exptl_absorpt_correction_type multi-scan
_exptl_absorpt_process_details
;
SADABS-2016/2 (Bruker,2016/2) was used for absorption correction.
wR2(int) was 0.1367 before and 0.0488 after correction.
The Ratio of minimum to maximum transmission is 0.9369.
The \l/2 correction factor is Not present.
;
_exptl_crystal_colour colourless
_exptl_crystal_colour_primary colourless
_exptl_crystal_density_diffrn 1.436
_exptl_crystal_description block
_exptl_crystal_F_000 576
_exptl_crystal_size_max 0.4
_exptl_crystal_size_mid 0.1
_exptl_crystal_size_min 0.08
_refine_diff_density_max 0.349
_refine_diff_density_min -0.270
_refine_diff_density_rms 0.055
_refine_ls_extinction_method none
_refine_ls_goodness_of_fit_ref 1.031
_refine_ls_hydrogen_treatment refall
_refine_ls_matrix_type full
_refine_ls_number_parameters 238
_refine_ls_number_reflns 4252
_refine_ls_number_restraints 0
_refine_ls_restrained_S_all 1.031
_refine_ls_R_factor_all 0.0720
_refine_ls_R_factor_gt 0.0472
_refine_ls_shift/su_max 0.000
_refine_ls_shift/su_mean 0.000
_refine_ls_structure_factor_coef Fsqd
_refine_ls_weighting_details 'w=1/[\s^2^(Fo^2^)+(0.0544P)^2^+0.2984P] where P=(Fo^2^+2Fc^2^)/3'
_refine_ls_weighting_scheme calc
_refine_ls_wR_factor_gt 0.1076
_refine_ls_wR_factor_ref 0.1194
_reflns_Friedel_coverage 0.000
_reflns_number_gt 3165
_reflns_number_total 4252
_reflns_threshold_expression 'I > 2\s(I)'
_cod_data_source_file d3nj01264f2.cif
_cod_data_source_block mo_kotr993_0m
_cod_depositor_comments
;
The following automatic conversions were performed:

data item '_chemical_melting_point' value '464-465' was changed to
'464.5(5)' -- the average value was taken and precision was
estimated.

data item '_diffrn_radiation_probe' value 'X-ray' was changed to
'x-ray' in accordance with the
/home/data/users/saulius/crontab/automatic-downloads/rss-feeds/RSC/lib/dictionaries/cif_core.dic
dictionary named 'cif_core.dic' version 2.4.2 last updated on
2011-04-26.

Automatic conversion script
Id: cif_fix_values 8170 2020-07-09 18:12:32Z antanas 

 Adding full bibliography for 7062508.cif.
;
_cod_database_code 7062508
_shelx_shelxl_version_number 2018/3
_shelx_space_group_comment
;
The symmetry employed for this shelxl refinement is uniquely defined
by the following loop, which should always be used as a source of
symmetry information in preference to the above space-group names.
They are only intended as comments.
;
_shelx_estimated_absorpt_t_max 0.992
_shelx_estimated_absorpt_t_min 0.963
_computing.bruker_data_scaling 'SADABS V2012/1 (Bruker AXS Inc.)'

_olex2_refinement_description
;
;
_olex2_submission_special_instructions 'No special instructions were received'

loop_
_space_group_symop_operation_xyz
'x, y, z'
'-x, y+1/2, -z+1/2'
'-x, -y, -z'
'x, -y-1/2, z-1/2'

loop_
_atom_site_label
_atom_site_type_symbol
_atom_site_fract_x
_atom_site_fract_y
_atom_site_fract_z
_atom_site_U_iso_or_equiv
_atom_site_adp_type
_atom_site_occupancy
_atom_site_site_symmetry_order
_atom_site_calc_flag
_atom_site_refinement_flags_posn
_atom_site_refinement_flags_adp
_atom_site_refinement_flags_occupancy
_atom_site_disorder_assembly
_atom_site_disorder_group
O1 O 0.72276(11) 0.48396(7) 0.55623(6) 0.01683(18) Uani 1 1 d . . . . .
N3 N 0.65461(13) 0.39885(8) 0.40104(7) 0.0160(2) Uani 1 1 d . . . . .
N4 N 0.65650(14) 0.39631(8) 0.69167(7) 0.0178(2) Uani 1 1 d . . . . .
N1 N 0.77167(15) 0.50597(9) 0.30889(8) 0.0212(2) Uani 1 1 d . . . . .
N2 N 0.68266(15) 0.41425(9) 0.30765(7) 0.0212(2) Uani 1 1 d . . . . .
C5 C 0.56910(15) 0.30634(9) 0.53559(8) 0.0144(2) Uani 1 1 d . . . . .
C2 C 0.72961(15) 0.48034(9) 0.45988(8) 0.0153(2) Uani 1 1 d . . . . .
C11 C 0.89660(16) 0.65470(10) 0.42445(9) 0.0186(2) Uani 1 1 d . . . . .
C10 C 0.56974(15) 0.30835(9) 0.43502(8) 0.0153(2) Uani 1 1 d . . . . .
C6 C 0.49451(16) 0.21584(10) 0.57418(9) 0.0169(2) Uani 1 1 d . . . . .
C1 C 0.80404(16) 0.55058(10) 0.40141(9) 0.0173(2) Uani 1 1 d . . . . .
C7 C 0.42032(17) 0.13246(10) 0.51274(9) 0.0186(2) Uani 1 1 d . . . . .
C3 C 0.65002(15) 0.39515(9) 0.60055(8) 0.0142(2) Uani 1 1 d . . . . .
C8 C 0.42076(17) 0.13682(10) 0.41230(9) 0.0198(2) Uani 1 1 d . . . . .
C9 C 0.49663(17) 0.22462(10) 0.37254(9) 0.0189(2) Uani 1 1 d . . . . .
C4 C 0.74695(19) 0.48679(11) 0.74902(9) 0.0211(3) Uani 1 1 d . . . . .
C16 C 0.94263(17) 0.71853(11) 0.34916(10) 0.0236(3) Uani 1 1 d . . . . .
C12 C 0.93859(17) 0.69288(10) 0.52112(10) 0.0217(3) Uani 1 1 d . . . . .
C13 C 1.02289(18) 0.79310(11) 0.54147(12) 0.0266(3) Uani 1 1 d . . . . .
C15 C 1.02904(18) 0.81765(11) 0.37058(12) 0.0289(3) Uani 1 1 d . . . . .
C14 C 1.06801(18) 0.85538(11) 0.46643(12) 0.0297(3) Uani 1 1 d . . . . .
H6 H 0.498(2) 0.2128(12) 0.6457(11) 0.021(4) Uiso 1 1 d . . . . .
H7 H 0.369(2) 0.0707(13) 0.5396(11) 0.023(4) Uiso 1 1 d . . . . .
H12 H 0.909(2) 0.6463(13) 0.5772(11) 0.027(4) Uiso 1 1 d . . . . .
H15 H 1.062(2) 0.8621(15) 0.3163(13) 0.037(5) Uiso 1 1 d . . . . .
H16 H 0.914(2) 0.6923(13) 0.2824(12) 0.026(4) Uiso 1 1 d . . . . .
H8 H 0.370(2) 0.0770(13) 0.3680(11) 0.024(4) Uiso 1 1 d . . . . .
H4A H 0.877(3) 0.4864(14) 0.7486(13) 0.040(5) Uiso 1 1 d . . . . .
H9 H 0.502(2) 0.2304(12) 0.3037(11) 0.024(4) Uiso 1 1 d . . . . .
H4B H 0.697(2) 0.5604(14) 0.7262(12) 0.032(4) Uiso 1 1 d . . . . .
H4C H 0.733(2) 0.4774(14) 0.8183(13) 0.035(5) Uiso 1 1 d . . . . .
H13 H 1.053(2) 0.8181(14) 0.6118(13) 0.038(5) Uiso 1 1 d . . . . .
H14 H 1.130(2) 0.9247(14) 0.4817(12) 0.033(4) Uiso 1 1 d . . . . .

loop_
_atom_site_aniso_label
_atom_site_aniso_U_11
_atom_site_aniso_U_22
_atom_site_aniso_U_33
_atom_site_aniso_U_23
_atom_site_aniso_U_13
_atom_site_aniso_U_12
O1 0.0222(4) 0.0163(4) 0.0128(4) 0.0001(3) 0.0054(3) -0.0015(3)
N3 0.0199(5) 0.0176(5) 0.0110(4) 0.0009(3) 0.0044(4) 0.0019(4)
N4 0.0211(5) 0.0183(5) 0.0143(5) -0.0020(4) 0.0038(4) -0.0013(4)
N1 0.0248(5) 0.0232(5) 0.0169(5) 0.0034(4) 0.0073(4) 0.0026(4)
N2 0.0274(6) 0.0245(5) 0.0128(5) 0.0026(4) 0.0071(4) 0.0014(4)
C5 0.0152(5) 0.0151(5) 0.0130(5) -0.0009(4) 0.0029(4) 0.0027(4)
C2 0.0169(5) 0.0162(5) 0.0132(5) 0.0012(4) 0.0037(4) 0.0038(4)
C11 0.0152(5) 0.0167(5) 0.0250(6) 0.0053(4) 0.0064(5) 0.0050(4)
C10 0.0169(5) 0.0155(5) 0.0138(5) 0.0008(4) 0.0037(4) 0.0036(4)
C6 0.0197(6) 0.0175(5) 0.0143(5) 0.0001(4) 0.0049(4) 0.0018(4)
C1 0.0179(5) 0.0186(5) 0.0166(5) 0.0040(4) 0.0062(4) 0.0046(4)
C7 0.0207(6) 0.0154(5) 0.0197(6) 0.0001(4) 0.0039(5) 0.0006(4)
C3 0.0144(5) 0.0141(5) 0.0147(5) 0.0008(4) 0.0041(4) 0.0014(4)
C8 0.0217(6) 0.0178(5) 0.0192(6) -0.0042(4) 0.0014(5) 0.0016(5)
C9 0.0234(6) 0.0197(5) 0.0136(5) -0.0019(4) 0.0029(5) 0.0038(5)
C4 0.0273(7) 0.0215(6) 0.0140(6) -0.0039(4) 0.0026(5) -0.0037(5)
C16 0.0197(6) 0.0233(6) 0.0290(7) 0.0105(5) 0.0077(5) 0.0052(5)
C12 0.0178(6) 0.0216(6) 0.0266(6) 0.0014(5) 0.0062(5) 0.0017(5)
C13 0.0202(6) 0.0215(6) 0.0383(8) -0.0033(5) 0.0061(6) 0.0008(5)
C15 0.0204(6) 0.0235(6) 0.0443(9) 0.0155(6) 0.0099(6) 0.0043(5)
C14 0.0176(6) 0.0192(6) 0.0528(10) 0.0041(6) 0.0082(6) 0.0008(5)

loop_
_atom_type_symbol
_atom_type_description
_atom_type_scat_dispersion_real
_atom_type_scat_dispersion_imag
_atom_type_scat_source
C C 0.0033 0.0016 'International Tables Vol C Tables 4.2.6.8 and 6.1.1.4'
H H 0.0000 0.0000 'International Tables Vol C Tables 4.2.6.8 and 6.1.1.4'
N N 0.0061 0.0033 'International Tables Vol C Tables 4.2.6.8 and 6.1.1.4'
O O 0.0106 0.0060 'International Tables Vol C Tables 4.2.6.8 and 6.1.1.4'

loop_
_geom_angle_atom_site_label_1
_geom_angle_atom_site_label_2
_geom_angle_atom_site_label_3
_geom_angle
_geom_angle_site_symmetry_1
_geom_angle_site_symmetry_3
_geom_angle_publ_flag
C2 O1 C3 119.80(9) . . ?
N2 N3 C10 126.12(10) . . ?
C2 N3 N2 110.35(10) . . ?
C2 N3 C10 123.42(10) . . ?
C3 N4 C4 118.87(10) . . ?
N2 N1 C1 110.85(10) . . ?
N1 N2 N3 106.17(10) . . ?
C10 C5 C6 118.28(10) . . ?
C10 C5 C3 121.27(10) . . ?
C6 C5 C3 120.42(10) . . ?
O1 C2 N3 122.27(10) . . ?
O1 C2 C1 131.31(11) . . ?
N3 C2 C1 106.41(10) . . ?
C16 C11 C1 120.09(12) . . ?
C12 C11 C1 121.03(11) . . ?
C12 C11 C16 118.87(12) . . ?
C5 C10 N3 115.79(10) . . ?
C9 C10 N3 121.91(10) . . ?
C9 C10 C5 122.27(11) . . ?
C5 C6 H6 118.5(9) . . ?
C7 C6 C5 119.99(11) . . ?
C7 C6 H6 121.5(9) . . ?
N1 C1 C2 106.20(11) . . ?
N1 C1 C11 123.08(11) . . ?
C2 C1 C11 130.70(11) . . ?
C6 C7 C8 120.70(11) . . ?
C6 C7 H7 119.6(9) . . ?
C8 C7 H7 119.7(9) . . ?
O1 C3 C5 117.18(9) . . ?
N4 C3 O1 118.93(10) . . ?
N4 C3 C5 123.89(10) . . ?
C7 C8 H8 121.2(9) . . ?
C9 C8 C7 120.43(11) . . ?
C9 C8 H8 118.3(9) . . ?
C10 C9 H9 118.4(9) . . ?
C8 C9 C10 118.32(11) . . ?
C8 C9 H9 123.3(9) . . ?
N4 C4 H4A 111.6(10) . . ?
N4 C4 H4B 113.0(10) . . ?
N4 C4 H4C 108.3(10) . . ?
H4A C4 H4B 109.1(14) . . ?
H4A C4 H4C 106.9(14) . . ?
H4B C4 H4C 107.7(13) . . ?
C11 C16 H16 118.9(10) . . ?
C15 C16 C11 120.27(13) . . ?
C15 C16 H16 120.8(10) . . ?
C11 C12 H12 119.8(9) . . ?
C13 C12 C11 120.30(12) . . ?
C13 C12 H12 119.8(9) . . ?
C12 C13 H13 118.5(10) . . ?
C14 C13 C12 120.29(14) . . ?
C14 C13 H13 121.2(10) . . ?
C16 C15 H15 119.5(10) . . ?
C14 C15 C16 120.40(13) . . ?
C14 C15 H15 120.1(10) . . ?
C13 C14 C15 119.85(13) . . ?
C13 C14 H14 119.6(10) . . ?
C15 C14 H14 120.5(10) . . ?

loop_
_geom_bond_atom_site_label_1
_geom_bond_atom_site_label_2
_geom_bond_distance
_geom_bond_site_symmetry_2
_geom_bond_publ_flag
O1 C2 1.3473(13) . ?
O1 C3 1.4128(13) . ?
N3 N2 1.3644(14) . ?
N3 C2 1.3477(15) . ?
N3 C10 1.4087(15) . ?
N4 C3 1.2551(15) . ?
N4 C4 1.4609(15) . ?
N1 N2 1.3118(15) . ?
N1 C1 1.3738(16) . ?
C5 C10 1.3956(15) . ?
C5 C6 1.3973(16) . ?
C5 C3 1.4730(16) . ?
C2 C1 1.3756(16) . ?
C11 C1 1.4644(17) . ?
C11 C16 1.4001(17) . ?
C11 C12 1.3996(18) . ?
C10 C9 1.3908(16) . ?
C6 C7 1.3822(17) . ?
C6 H6 0.988(15) . ?
C7 C8 1.3942(17) . ?
C7 H7 0.960(16) . ?
C8 C9 1.3837(18) . ?
C8 H8 0.989(15) . ?
C9 H9 0.966(15) . ?
C4 H4A 1.001(19) . ?
C4 H4B 1.007(17) . ?
C4 H4C 0.993(18) . ?
C16 C15 1.387(2) . ?
C16 H16 0.966(16) . ?
C12 C13 1.3905(18) . ?
C12 H12 1.024(16) . ?
C13 C14 1.384(2) . ?
C13 H13 1.007(18) . ?
C15 C14 1.386(2) . ?
C15 H15 0.999(17) . ?
C14 H14 0.977(17) . ?

loop_
_geom_torsion_atom_site_label_1
_geom_torsion_atom_site_label_2
_geom_torsion_atom_site_label_3
_geom_torsion_atom_site_label_4
_geom_torsion
_geom_torsion_site_symmetry_1
_geom_torsion_site_symmetry_2
_geom_torsion_site_symmetry_3
_geom_torsion_site_symmetry_4
_geom_torsion_publ_flag
O1 C2 C1 N1 179.73(11) . . . . ?
O1 C2 C1 C11 -2.0(2) . . . . ?
N3 C2 C1 N1 -0.91(13) . . . . ?
N3 C2 C1 C11 177.38(11) . . . . ?
N3 C10 C9 C8 177.89(11) . . . . ?
N2 N3 C2 O1 -179.28(10) . . . . ?
N2 N3 C2 C1 1.29(13) . . . . ?
N2 N3 C10 C5 175.01(10) . . . . ?
N2 N3 C10 C9 -2.91(18) . . . . ?
N2 N1 C1 C2 0.22(14) . . . . ?
N2 N1 C1 C11 -178.23(10) . . . . ?
C5 C10 C9 C8 0.11(18) . . . . ?
C5 C6 C7 C8 0.77(18) . . . . ?
C2 O1 C3 N4 174.82(10) . . . . ?
C2 O1 C3 C5 -5.65(14) . . . . ?
C2 N3 N2 N1 -1.16(13) . . . . ?
C2 N3 C10 C5 -0.84(16) . . . . ?
C2 N3 C10 C9 -178.76(11) . . . . ?
C11 C16 C15 C14 -1.09(19) . . . . ?
C11 C12 C13 C14 -0.81(19) . . . . ?
C10 N3 N2 N1 -177.46(11) . . . . ?
C10 N3 C2 O1 -2.86(17) . . . . ?
C10 N3 C2 C1 177.72(10) . . . . ?
C10 C5 C6 C7 -1.44(17) . . . . ?
C10 C5 C3 O1 2.07(15) . . . . ?
C10 C5 C3 N4 -178.41(11) . . . . ?
C6 C5 C10 N3 -176.89(10) . . . . ?
C6 C5 C10 C9 1.01(17) . . . . ?
C6 C5 C3 O1 179.99(10) . . . . ?
C6 C5 C3 N4 -0.50(17) . . . . ?
C6 C7 C8 C9 0.39(19) . . . . ?
C1 N1 N2 N3 0.55(13) . . . . ?
C1 C11 C16 C15 179.47(11) . . . . ?
C1 C11 C12 C13 -178.52(11) . . . . ?
C7 C8 C9 C10 -0.82(18) . . . . ?
C3 O1 C2 N3 6.19(16) . . . . ?
C3 O1 C2 C1 -174.55(12) . . . . ?
C3 C5 C10 N3 1.07(16) . . . . ?
C3 C5 C10 C9 178.97(11) . . . . ?
C3 C5 C6 C7 -179.42(11) . . . . ?
C4 N4 C3 O1 -3.05(16) . . . . ?
C4 N4 C3 C5 177.45(11) . . . . ?
C16 C11 C1 N1 5.75(18) . . . . ?
C16 C11 C1 C2 -172.29(12) . . . . ?
C16 C11 C12 C13 0.68(18) . . . . ?
C16 C15 C14 C13 1.0(2) . . . . ?
C12 C11 C1 N1 -175.06(11) . . . . ?
C12 C11 C1 C2 6.9(2) . . . . ?
C12 C11 C16 C15 0.26(18) . . . . ?
C12 C13 C14 C15 0.0(2) . . . . ?
